data_2009198
loop_
_publ_author_name
'MacLean, Elizabeth J.'
'Wheatley, Paul S.'
'Ferguson, George'
'Glidewell, Christopher'
'Lough, Alan J.'

_publ_section_title
;
 A three-dimensional hydrogen-bonded framework in
 piperazine--3,4-dihydroxy-3-cyclobutene-1,2-dione--water (1/1/2)
;
_journal_issue 11
_journal_name_full 'Acta Crystallographica Section C'
_journal_page_first 1896
_journal_page_last 1899
_journal_paper_doi 10.1107/S0108270199009531
_journal_volume 55
_journal_year 1999
_chemical_formula_moiety 'C4 H12 N2 2+ , C4 O4 2- , 2H2 O'
_chemical_formula_sum 'C8 H16 N2 O6'
_chemical_formula_weight 236.23
_chemical_name_common 'Piperazinium squarate dihydrate'
_chemical_name_systematic
;
Piperazine--3,4-dihydroxy-3-butenedione--water (1/1/2)
;
_space_group_IT_number 14
_symmetry_cell_setting monoclinic
_symmetry_space_group_name_Hall '-P 2yn'
_symmetry_space_group_name_H-M 'P 1 21/n 1'
_cell_angle_alpha 90.00
_cell_angle_beta 109.294(2)
_cell_angle_gamma 90.00
_cell_formula_units_Z 2
_cell_length_a 8.3393(8)
_cell_length_b 6.9360(7)
_cell_length_c 9.5034(9)
_cell_measurement_reflns_used 4549
_cell_measurement_temperature 150(2)
_cell_measurement_theta_max 29.47
_cell_measurement_theta_min 3.60
_cell_volume 518.82(9)
_computing_cell_refinement SMART
_computing_data_collection 'SMART (Siemens, 1996)'
_computing_data_reduction 'SAINT (Siemens, 1996)'
_computing_molecular_graphics 'ORTEPII (Johnson, 1976) and PLATON (Spek, 1999)'
_computing_publication_material 'SHELXL97 and PRPKAPPA (Ferguson, 1999)'
_computing_structure_refinement 'SHELXL97 (Sheldrick, 1997a)'
_computing_structure_solution 'SHELXS97 (Sheldrick, 1997b)'
_diffrn_ambient_temperature 150(2)
_diffrn_measured_fraction_theta_full 0.966
_diffrn_measured_fraction_theta_max 0.908
_diffrn_measurement_device_type 'Siemens SMART CCD'
_diffrn_measurement_method '\w rotation with narrow frames'
_diffrn_radiation_source 'synchrotron radiation'
_diffrn_radiation_type synchrotron
_diffrn_radiation_wavelength 0.68910
_diffrn_reflns_av_R_equivalents 0.036
_diffrn_reflns_av_sigmaI/netI 0.032
_diffrn_reflns_limit_h_max 11
_diffrn_reflns_limit_h_min -11
_diffrn_reflns_limit_k_max 9
_diffrn_reflns_limit_k_min -9
_diffrn_reflns_limit_l_max 12
_diffrn_reflns_limit_l_min -13
_diffrn_reflns_number 4403
_diffrn_reflns_theta_full 26.61
_diffrn_reflns_theta_max 29.51
_diffrn_reflns_theta_min 2.74
_diffrn_standards_decay_% negligible
_exptl_absorpt_coefficient_mu 0.130
_exptl_absorpt_correction_T_max 1.000
_exptl_absorpt_correction_T_min 1.000
_exptl_absorpt_correction_type none
_exptl_crystal_colour colourless
_exptl_crystal_density_diffrn 1.512
_exptl_crystal_density_method 'not measured'
_exptl_crystal_description plate
_exptl_crystal_F_000 252
_exptl_crystal_size_max 0.15
_exptl_crystal_size_mid 0.10
_exptl_crystal_size_min 0.08
_refine_diff_density_max 0.500
_refine_diff_density_min -0.270
_refine_ls_extinction_method none
_refine_ls_goodness_of_fit_ref 1.069
_refine_ls_hydrogen_treatment constr
_refine_ls_matrix_type full
_refine_ls_number_parameters 81
_refine_ls_number_reflns 1438
_refine_ls_number_restraints 2
_refine_ls_restrained_S_all 1.068
_refine_ls_R_factor_all 0.049
_refine_ls_R_factor_gt 0.043
_refine_ls_shift/su_max <0.001
_refine_ls_shift/su_mean 0.000
_refine_ls_structure_factor_coef Fsqd
_refine_ls_weighting_details 'w = 1/[\s^2^(Fo^2^)+(0.0695P)^2^+0.1456P] where P=(Fo^2^+2Fc^2^)/3'
_refine_ls_weighting_scheme calc
_refine_ls_wR_factor_ref 0.115
_reflns_number_gt 1340
_reflns_number_total 1438
_reflns_threshold_expression I>2\s(I)
_cod_data_source_file sk1317.cif
_cod_data_source_block 1b
_cod_original_sg_symbol_H-M 'P 21/n'
_cod_database_code 2009198

loop_
_symmetry_equiv_pos_as_xyz
'x, y, z'
'-x+1/2, y+1/2, -z+1/2'
'-x, -y, -z'
'x+1/2, -y+1/2, z+1/2'

loop_
_atom_site_label
_atom_site_fract_x
_atom_site_fract_y
_atom_site_fract_z
_atom_site_U_iso_or_equiv
_atom_site_adp_type
_atom_site_calc_flag
_atom_site_refinement_flags
_atom_site_occupancy
_atom_site_disorder_assembly
_atom_site_disorder_group
_atom_site_type_symbol
O1 .31366(9) .53247(11) .62971(8) .0166(2) Uani d . 1 . . O
O2 .35405(9) .73266(11) .33660(8) .0182(2) Uani d . 1 . . O
C1 .41638(12) .51388(13) .55880(10) .0130(2) Uani d . 1 . . C
C2 .43428(12) .60624(13) .42603(10) .0132(2) Uani d . 1 . . C
N1 .14321(10) .89071(12) .59048(9) .0151(2) Uani d . 1 . . N
C3 -.02644(13) .79788(14) .52261(11) .0166(2) Uani d . 1 . . C
C4 -.16575(12) .94528(16) .50243(11) .0177(2) Uani d . 1 . . C
O3 .02115(10) .58616(13) .21166(11) .0260(2) Uani d D 1 . . O
H1B .1533 .9347 .6844 .018 Uiso calc R 1 . . H
H1A .2272 .8009 .5997 .018 Uiso calc R 1 . . H
H3A -.0401 .6924 .5880 .020 Uiso calc R 1 . . H
H3B -.0345 .7416 .4248 .020 Uiso calc R 1 . . H
H4A -.2776 .8840 .4537 .021 Uiso calc R 1 . . H
H4B -.1632 .9938 .6011 .021 Uiso calc R 1 . . H
H31 .1139(19) .655(3) .245(2) .040(3) Uiso d D 1 . . H
H32 .061(3) .476(2) .194(2) .040(3) Uiso d D 1 . . H

loop_
_atom_site_aniso_label
_atom_site_aniso_U_11
_atom_site_aniso_U_22
_atom_site_aniso_U_33
_atom_site_aniso_U_12
_atom_site_aniso_U_13
_atom_site_aniso_U_23
O1 .0160(3) .0202(4) .0160(4) .0025(3) .0082(3) .0020(3)
O2 .0180(4) .0175(4) .0171(4) .0032(3) .0031(3) .0049(3)
C1 .0129(4) .0139(4) .0116(4) .0003(3) .0032(3) -.0005(3)
C2 .0130(4) .0142(4) .0122(4) .0002(3) .0036(3) -.0003(3)
N1 .0133(4) .0186(4) .0120(4) .0048(3) .0025(3) .0010(3)
C3 .0179(4) .0155(4) .0150(4) .0002(3) .0037(3) -.0002(3)
C4 .0141(4) .0217(5) .0175(5) .0011(3) .0053(3) .0034(3)
O3 .0172(4) .0248(4) .0339(5) .0026(3) .0054(3) -.0061(3)

loop_
_atom_type_symbol
_atom_type_description
_atom_type_scat_dispersion_real
_atom_type_scat_dispersion_imag
_atom_type_scat_source
C C 0.0033 0.0016 'International Tables Vol C Tables 4.2.6.8 and 6.1.1.4'
H H 0.0000 0.0000 'International Tables Vol C Tables 4.2.6.8 and 6.1.1.4'
N N 0.0061 0.0033 'International Tables Vol C Tables 4.2.6.8 and 6.1.1.4'
O O 0.0106 0.0060 'International Tables Vol C Tables 4.2.6.8 and 6.1.1.4'

loop_
_geom_angle_atom_site_label_1
_geom_angle_atom_site_label_2
_geom_angle_atom_site_label_3
_geom_angle_site_symmetry_1
_geom_angle_site_symmetry_3
_geom_angle
_geom_angle_publ_flag
O1 C1 C2 . 3_666 135.38(9) no
O1 C1 C2 . . 134.15(9) no
C2 C1 C2 3_666 . 90.47(7) no
O2 C2 C1 . 3_666 135.41(9) no
O2 C2 C1 . . 135.06(9) no
C1 C2 C1 3_666 . 89.53(7) no
C4 N1 C3 3_576 . 111.13(7) no
N1 C3 C4 . . 110.00(8) no
N1 C4 C3 3_576 . 110.46(8) no
H31 O3 H32 . . 101(2) no

loop_
_geom_bond_atom_site_label_1
_geom_bond_atom_site_label_2
_geom_bond_site_symmetry_2
_geom_bond_distance
_geom_bond_publ_flag
O1 C1 . 1.2594(11) no
O2 C2 . 1.2502(11) no
C1 C2 3_666 1.4653(12) no
C1 C2 . 1.4660(13) no
C2 C1 3_666 1.4653(12) no
N1 C4 3_576 1.4896(13) no
N1 C3 . 1.4930(13) no
C3 C4 . 1.5114(14) no

loop_
_geom_hbond_atom_site_label_D
_geom_hbond_atom_site_label_H
_geom_hbond_atom_site_label_A
_geom_hbond_site_symmetry_A
_geom_hbond_distance_DH
_geom_hbond_distance_HA
_geom_hbond_distance_DA
_geom_hbond_angle_DHA
_geom_hbond_publ_flag
N1 H1A O1 . 0.92 1.98 2.8255(12) 152 no
N1 H1B O1 2_556 0.92 1.82 2.7450(11) 176 no
O3 H31 O2 . 0.87(2) 1.98(2) 2.8233(12) 163(2) no
O3 H32 O2 2_545 0.87(2) 1.89(2) 2.7605(12) 178(2) no

loop_
_geom_torsion_atom_site_label_1
_geom_torsion_atom_site_label_2
_geom_torsion_atom_site_label_3
_geom_torsion_atom_site_label_4
_geom_torsion_site_symmetry_1
_geom_torsion_site_symmetry_4
_geom_torsion
_geom_torsion_publ_flag
O1 C1 C2 O2 . . -1.0(2) no
C2 C1 C2 O2 3_666 . 179.19(14) no
O1 C1 C2 C1 . 3_666 179.84(14) no
C4 N1 C3 C4 3_576 . -57.36(11) no
N1 C3 C4 N1 . 3_576 56.96(11) no
